data_7048379
loop_
_publ_author_name
'Ashida, Yoshiko'
'Manabe, Yumehiro'
'Yoshioka, Shota'
'Yoneda, Tomoki'
'Inokuma, Yasuhide'

_publ_section_title
;
 Control over coordination self-assembly of flexible, multidentate ligands
 by stepwise metal coordination of isopyrazole subunits.
;
_journal_issue 3
_journal_name_full 'Dalton transactions (Cambridge, England : 2003)'
_journal_page_first 818
_journal_page_last 822
_journal_paper_doi 10.1039/c8dt04935a
_journal_volume 48
_journal_year 2019
_chemical_formula_moiety 'C36 H56 N12 Pd3, 6(B F4), 2(C2 H3 N)'
_chemical_formula_sum 'C20 H31 B3 F12 N7 Pd1.5'
_chemical_formula_weight 789.55
_space_group_crystal_system monoclinic
_space_group_IT_number 11
_space_group_name_Hall '-P 2yb'
_space_group_name_H-M_alt 'P 1 21/m 1'
_symmetry_space_group_name_Hall '-P 2yb'
_symmetry_space_group_name_H-M 'P 1 21/m 1'
_atom_sites_solution_hydrogens geom
_audit_creation_method SHELXL-2017/1
_audit_update_record
;
2018-12-15 deposited with the CCDC.
2018-12-18 downloaded from the CCDC.
;
_cell_angle_alpha 90
_cell_angle_beta 102.9090(10)
_cell_angle_gamma 90
_cell_formula_units_Z 4
_cell_length_a 11.60860(10)
_cell_length_b 21.3061(2)
_cell_length_c 12.43950(10)
_cell_measurement_reflns_used 15417
_cell_measurement_temperature 123(2)
_cell_measurement_theta_max 73.7440
_cell_measurement_theta_min 3.6010
_cell_volume 2998.95(5)
_computing_structure_refinement 'SHELXL-2017/1 (Sheldrick, 2017)'
_diffrn_ambient_temperature 123(2)
_diffrn_detector 'CCD plate'
_diffrn_measured_fraction_theta_full 0.999
_diffrn_measured_fraction_theta_max 0.971
_diffrn_measurement_device 'four-circle diffractometer'
_diffrn_measurement_device_type 'XtaLAB AFC11 (RCD3): quarter-chi single'
_diffrn_radiation_monochromator mirror
_diffrn_radiation_probe x-ray
_diffrn_radiation_type CuK\a
_diffrn_radiation_wavelength 1.54184
_diffrn_reflns_av_R_equivalents 0.0281
_diffrn_reflns_av_unetI/netI 0.0244
_diffrn_reflns_Laue_measured_fraction_full 0.999
_diffrn_reflns_Laue_measured_fraction_max 0.971
_diffrn_reflns_limit_h_max 14
_diffrn_reflns_limit_h_min -14
_diffrn_reflns_limit_k_max 26
_diffrn_reflns_limit_k_min -16
_diffrn_reflns_limit_l_max 15
_diffrn_reflns_limit_l_min -11
_diffrn_reflns_number 18495
_diffrn_reflns_point_group_measured_fraction_full 0.999
_diffrn_reflns_point_group_measured_fraction_max 0.971
_diffrn_reflns_theta_full 67.684
_diffrn_reflns_theta_max 74.020
_diffrn_reflns_theta_min 3.645
_diffrn_source 'Rotating-anode X-ray tube (dual wavelength)'
_diffrn_source_type 'Rigaku (Cu) X-ray DW Source'
_exptl_absorpt_coefficient_mu 8.260
_exptl_absorpt_correction_T_max 1.00000
_exptl_absorpt_correction_T_min 0.28410
_exptl_absorpt_correction_type multi-scan
_exptl_absorpt_process_details
;
CrysAlisPro 1.171.39.43a (Rigaku Oxford Diffraction, 2018)
Empirical absorption correction using spherical harmonics,
 implemented in SCALE3 ABSPACK scaling algorithm.
;
_exptl_crystal_colour brown
_exptl_crystal_density_diffrn 1.749
_exptl_crystal_density_method 'not measured'
_exptl_crystal_description block
_exptl_crystal_F_000 1568
_exptl_crystal_size_max 0.170
_exptl_crystal_size_mid 0.140
_exptl_crystal_size_min 0.060
_refine_diff_density_max 0.965
_refine_diff_density_min -0.933
_refine_diff_density_rms 0.102
_refine_ls_extinction_method none
_refine_ls_goodness_of_fit_ref 1.086
_refine_ls_hydrogen_treatment constr
_refine_ls_matrix_type full
_refine_ls_number_parameters 453
_refine_ls_number_reflns 6091
_refine_ls_number_restraints 0
_refine_ls_restrained_S_all 1.086
_refine_ls_R_factor_all 0.0371
_refine_ls_R_factor_gt 0.0364
_refine_ls_shift/su_max 0.001
_refine_ls_shift/su_mean 0.000
_refine_ls_structure_factor_coef Fsqd
_refine_ls_weighting_details 'w=1/[\s^2^(Fo^2^)+(0.0579P)^2^+4.6722P] where P=(Fo^2^+2Fc^2^)/3'
_refine_ls_weighting_scheme calc
_refine_ls_wR_factor_gt 0.0992
_refine_ls_wR_factor_ref 0.0997
_reflns_Friedel_coverage 0.000
_reflns_number_gt 5930
_reflns_number_total 6091
_reflns_threshold_expression 'I > 2\s(I)'
_cod_data_source_file c8dt04935a2.cif
_cod_data_source_block Pd3L2
_cod_depositor_comments 'Adding full bibliography for 7048378--7048381.cif.'
_cod_original_formula_sum 'C20 H31 B3 F12 N7 Pd1.50'
_cod_database_code 7048379
_shelx_shelxl_version_number 2017/1
_shelx_space_group_comment
;
The symmetry employed for this shelxl refinement is uniquely defined
by the following loop, which should always be used as a source of
symmetry information in preference to the above space-group names.
They are only intended as comments.
;
_shelx_estimated_absorpt_t_min 0.334
_shelx_estimated_absorpt_t_max 0.637

loop_
_space_group_symop_operation_xyz
'x, y, z'
'-x, y+1/2, -z'
'-x, -y, -z'
'x, -y-1/2, z'

loop_
_atom_site_label
_atom_site_type_symbol
_atom_site_fract_x
_atom_site_fract_y
_atom_site_fract_z
_atom_site_U_iso_or_equiv
_atom_site_adp_type
_atom_site_occupancy
_atom_site_site_symmetry_order
_atom_site_calc_flag
_atom_site_refinement_flags_posn
_atom_site_refinement_flags_adp
_atom_site_refinement_flags_occupancy
_atom_site_disorder_assembly
_atom_site_disorder_group
C1 C 0.5978(3) 0.37676(15) 1.1084(3) 0.0283(7) Uani 1 1 d . . . . .
H1 H 0.655359 0.343326 1.106698 0.043 Uiso 1 1 calc R U . . .
H1A H 0.585787 0.381132 1.183587 0.043 Uiso 1 1 calc R U . . .
H1B H 0.627586 0.416407 1.085275 0.043 Uiso 1 1 calc R U . . .
C2 C 0.4841(3) 0.36076(13) 1.0325(2) 0.0232(6) Uani 1 1 d . . . . .
C3 C 0.3666(3) 0.39192(14) 1.0283(3) 0.0245(6) Uani 1 1 d . . . . .
C4 C 0.2912(3) 0.35582(13) 0.9355(2) 0.0235(6) Uani 1 1 d . . . . .
C5 C 0.1632(3) 0.36341(15) 0.8831(3) 0.0269(6) Uani 1 1 d . . . . .
H5 H 0.124705 0.386983 0.934012 0.032 Uiso 1 1 calc R U . . .
H5A H 0.126066 0.321389 0.871872 0.032 Uiso 1 1 calc R U . . .
C6 C 0.1406(3) 0.39764(15) 0.7724(3) 0.0292(7) Uani 1 1 d . . . . .
H6 H 0.054206 0.404264 0.748505 0.035 Uiso 1 1 calc R U . . .
H6A H 0.177285 0.439673 0.785962 0.035 Uiso 1 1 calc R U . . .
C7 C 0.1811(3) 0.36956(13) 0.6778(3) 0.0222(6) Uani 1 1 d . . . . .
C8 C 0.1512(3) 0.39909(14) 0.5647(3) 0.0247(6) Uani 1 1 d . . . . .
C9 C 0.2278(3) 0.36046(14) 0.5083(2) 0.0230(6) Uani 1 1 d . . . . .
C10 C 0.2476(3) 0.37140(17) 0.3961(3) 0.0334(7) Uani 1 1 d . . . . .
H10 H 0.297846 0.408435 0.396916 0.050 Uiso 1 1 calc R U . . .
H10A H 0.171492 0.378322 0.344486 0.050 Uiso 1 1 calc R U . . .
H10B H 0.286499 0.334671 0.372604 0.050 Uiso 1 1 calc R U . . .
N1 N 0.4727(2) 0.31613(11) 0.9607(2) 0.0208(5) Uani 1 1 d . . . . .
C11 C 0.3280(3) 0.38055(17) 1.1379(3) 0.0317(7) Uani 1 1 d . . . . .
H11 H 0.247060 0.395787 1.131161 0.048 Uiso 1 1 calc R U . . .
H11A H 0.381309 0.403120 1.197631 0.048 Uiso 1 1 calc R U . . .
H11B H 0.331241 0.335523 1.154453 0.048 Uiso 1 1 calc R U . . .
C12 C 0.3646(3) 0.46225(15) 1.0020(3) 0.0309(7) Uani 1 1 d . . . . .
H12 H 0.390857 0.468832 0.933251 0.046 Uiso 1 1 calc R U . . .
H12A H 0.417721 0.484517 1.062269 0.046 Uiso 1 1 calc R U . . .
H12B H 0.284048 0.478368 0.993716 0.046 Uiso 1 1 calc R U . . .
N2 N 0.3530(2) 0.31418(11) 0.9001(2) 0.0211(5) Uani 1 1 d . . . . .
N3 N 0.2437(2) 0.32015(11) 0.67617(19) 0.0200(5) Uani 1 1 d . . . . .
C13 C 0.0195(3) 0.38314(16) 0.5147(3) 0.0318(7) Uani 1 1 d . . . . .
H13 H -0.000371 0.395000 0.436614 0.048 Uiso 1 1 calc R U . . .
H13A H -0.030938 0.406384 0.554327 0.048 Uiso 1 1 calc R U . . .
H13B H 0.006827 0.337988 0.521615 0.048 Uiso 1 1 calc R U . . .
C14 C 0.1694(3) 0.47037(15) 0.5603(3) 0.0318(7) Uani 1 1 d . . . . .
H14 H 0.251344 0.480682 0.595879 0.048 Uiso 1 1 calc R U . . .
H14A H 0.115773 0.491694 0.599041 0.048 Uiso 1 1 calc R U . . .
H14B H 0.152788 0.484197 0.483258 0.048 Uiso 1 1 calc R U . . .
N4 N 0.2758(2) 0.31576(11) 0.5711(2) 0.0209(5) Uani 1 1 d . . . . .
Pd1 Pd 0.58236(3) 0.250000 0.92765(2) 0.02126(9) Uani 1 2 d S T P . .
Pd2 Pd 0.29957(3) 0.250000 0.78523(2) 0.01826(9) Uani 1 2 d S T P . .
Pd3 Pd 0.39424(3) 0.250000 0.55815(2) 0.02000(9) Uani 1 2 d S T P . .
C15 C 0.8357(3) 0.40352(18) 0.8646(4) 0.0412(9) Uani 1 1 d . . . . .
H15 H 0.891287 0.412073 0.934805 0.062 Uiso 1 1 calc R U . . .
H15A H 0.792071 0.441926 0.838019 0.062 Uiso 1 1 calc R U . . .
H15B H 0.879311 0.389253 0.810225 0.062 Uiso 1 1 calc R U . . .
C16 C 0.7526(3) 0.35478(16) 0.8808(3) 0.0294(7) Uani 1 1 d . . . . .
N5 N 0.6900(2) 0.31669(13) 0.8956(2) 0.0293(6) Uani 1 1 d . . . . .
C17 C 0.6642(3) 0.39798(17) 0.5128(3) 0.0367(8) Uani 1 1 d . . . . .
H17 H 0.634646 0.416506 0.439710 0.055 Uiso 1 1 calc R U . . .
H17A H 0.740915 0.378128 0.515585 0.055 Uiso 1 1 calc R U . . .
H17B H 0.673100 0.430922 0.569043 0.055 Uiso 1 1 calc R U . . .
C18 C 0.5803(3) 0.35081(15) 0.5337(3) 0.0278(6) Uani 1 1 d . . . . .
N6 N 0.5139(2) 0.31523(12) 0.5493(2) 0.0271(6) Uani 1 1 d . . . . .
B1 B 0.4843(4) 0.45739(19) 0.7098(4) 0.0355(8) Uani 1 1 d . . . . .
F1 F 0.4425(4) 0.40974(16) 0.7639(3) 0.0904(11) Uani 1 1 d . . . . .
F2 F 0.4403(3) 0.51337(13) 0.7398(2) 0.0659(8) Uani 1 1 d . . . . .
B2 B 0.5217(6) 0.250000 0.2876(5) 0.0369(13) Uani 1 2 d S T P . .
F3 F 0.4433(2) 0.44791(12) 0.5974(2) 0.0538(6) Uani 1 1 d . . . . .
B3 B -0.0913(5) 0.250000 0.7086(5) 0.0356(12) Uani 1 2 d S T P . .
F4 F 0.6044(2) 0.45766(17) 0.7348(3) 0.0738(9) Uani 1 1 d . . . . .
B4 B 0.0337(5) 0.5608(3) 0.8225(4) 0.0485(12) Uani 1 1 d . . . . .
F5 F 0.5864(2) 0.30326(13) 0.3274(2) 0.0566(7) Uani 1 1 d . . . . .
F6 F 0.5009(3) 0.250000 0.1721(2) 0.0428(7) Uani 1 2 d S T P . .
F7 F 0.4144(3) 0.250000 0.3199(3) 0.0437(7) Uani 1 2 d S T P . .
F8 F 0.0188(3) 0.250000 0.6807(3) 0.0538(9) Uani 1 2 d S T P . .
F9 F -0.1516(3) 0.19698(15) 0.6680(2) 0.0735(9) Uani 1 1 d . . . . .
F10 F -0.0718(4) 0.250000 0.8226(3) 0.0605(10) Uani 1 2 d S T P . .
F11 F -0.0320(3) 0.52377(15) 0.7393(2) 0.0700(8) Uani 1 1 d . . . . .
F12A F 0.1327(6) 0.5356(5) 0.8831(6) 0.054(2) Uani 0.59(2) 1 d . . P A 1
F13A F 0.0731(12) 0.6141(3) 0.7671(6) 0.087(3) Uani 0.59(2) 1 d . . P A 1
F12B F 0.079(2) 0.5102(8) 0.8998(8) 0.079(7) Uani 0.41(2) 1 d . . P A 2
F13B F 0.1182(17) 0.5851(17) 0.7927(19) 0.164(11) Uani 0.41(2) 1 d . . P A 2
F14A F -0.0372(16) 0.5867(7) 0.8874(14) 0.082(4) Uani 0.59(2) 1 d . . P A 1
F14B F -0.031(2) 0.5967(7) 0.871(2) 0.074(6) Uani 0.41(2) 1 d . . P A 2
C19 C 0.8465(7) 0.250000 0.3457(9) 0.089(3) Uani 1 2 d S T P . .
H19 H 0.814707 0.290359 0.314709 0.133 Uiso 0.5 1 calc R U P . .
H19A H 0.826113 0.243561 0.417179 0.133 Uiso 0.5 1 calc R U P . .
H19B H 0.812542 0.216080 0.295259 0.133 Uiso 0.5 1 calc R U P . .
C20 C 0.9759(7) 0.250000 0.3604(6) 0.0559(16) Uani 1 2 d S T P . .
N7 N 1.0758(5) 0.250000 0.3722(5) 0.0534(13) Uani 1 2 d S T P . .
C21 C -0.0366(6) 0.250000 1.0893(5) 0.0516(15) Uani 1 2 d S T P . .
H21 H -0.092878 0.256743 1.018854 0.077 Uiso 0.5 1 calc R U P . .
H21A H -0.044707 0.283727 1.140676 0.077 Uiso 0.5 1 calc R U P . .
H21B H -0.052733 0.209529 1.120378 0.077 Uiso 0.5 1 calc R U P . .
C22 C 0.0821(5) 0.250000 1.0717(5) 0.0414(12) Uani 1 2 d S T P . .
N8 N 0.1751(5) 0.250000 1.0542(4) 0.0494(12) Uani 1 2 d S T P . .

loop_
_atom_site_aniso_label
_atom_site_aniso_U_11
_atom_site_aniso_U_22
_atom_site_aniso_U_33
_atom_site_aniso_U_23
_atom_site_aniso_U_13
_atom_site_aniso_U_12
C1 0.0299(16) 0.0224(15) 0.0297(16) -0.0050(12) 0.0004(13) -0.0024(12)
C2 0.0295(16) 0.0167(13) 0.0232(14) 0.0003(11) 0.0054(12) -0.0015(11)
C3 0.0260(15) 0.0218(14) 0.0248(15) -0.0013(12) 0.0038(12) -0.0008(12)
C4 0.0290(15) 0.0165(13) 0.0256(14) -0.0009(11) 0.0074(12) -0.0010(11)
C5 0.0260(16) 0.0259(15) 0.0294(16) -0.0026(12) 0.0077(12) 0.0031(12)
C6 0.0299(16) 0.0269(16) 0.0302(16) -0.0004(13) 0.0054(13) 0.0062(13)
C7 0.0198(14) 0.0164(13) 0.0286(15) 0.0030(11) 0.0015(11) 0.0011(11)
C8 0.0267(15) 0.0200(14) 0.0259(15) 0.0031(11) 0.0027(12) 0.0014(12)
C9 0.0234(14) 0.0205(14) 0.0240(14) 0.0043(11) 0.0029(11) 0.0018(11)
C10 0.0403(19) 0.0320(17) 0.0299(17) 0.0082(14) 0.0121(14) 0.0078(15)
N1 0.0205(12) 0.0176(11) 0.0230(12) 0.0010(9) 0.0024(9) -0.0017(9)
C11 0.0334(17) 0.0331(18) 0.0296(16) -0.0037(14) 0.0090(13) -0.0033(14)
C12 0.0340(17) 0.0220(15) 0.0364(17) -0.0011(13) 0.0070(14) 0.0002(13)
N2 0.0204(12) 0.0181(11) 0.0244(12) 0.0008(9) 0.0041(9) 0.0000(9)
N3 0.0205(12) 0.0180(11) 0.0206(12) -0.0012(9) 0.0024(9) -0.0013(9)
C13 0.0255(17) 0.0329(17) 0.0344(17) 0.0052(14) 0.0013(13) 0.0012(13)
C14 0.0343(18) 0.0186(15) 0.0425(19) 0.0077(13) 0.0088(14) 0.0044(13)
N4 0.0235(12) 0.0185(11) 0.0211(12) 0.0009(9) 0.0054(9) -0.0014(9)
Pd1 0.02144(17) 0.01678(16) 0.02553(17) 0.000 0.00517(12) 0.000
Pd2 0.02104(16) 0.01268(15) 0.02036(16) 0.000 0.00315(11) 0.000
Pd3 0.02178(16) 0.01418(15) 0.02428(16) 0.000 0.00565(12) 0.000
C15 0.0355(19) 0.037(2) 0.053(2) 0.0000(17) 0.0140(17) -0.0106(16)
C16 0.0259(16) 0.0285(16) 0.0343(17) -0.0013(13) 0.0080(13) -0.0017(13)
N5 0.0291(14) 0.0261(13) 0.0324(14) -0.0004(11) 0.0064(11) 0.0011(11)
C17 0.0351(19) 0.0309(18) 0.046(2) -0.0001(15) 0.0137(16) -0.0103(15)
C18 0.0285(16) 0.0230(15) 0.0327(16) -0.0017(13) 0.0088(13) -0.0021(13)
N6 0.0293(14) 0.0212(12) 0.0316(14) -0.0003(10) 0.0086(11) 0.0017(11)
B1 0.035(2) 0.030(2) 0.040(2) -0.0105(17) 0.0044(16) -0.0018(16)
F1 0.129(3) 0.068(2) 0.087(2) 0.0062(17) 0.053(2) -0.030(2)
F2 0.0806(19) 0.0514(15) 0.0581(16) -0.0266(13) -0.0009(14) 0.0200(14)
B2 0.051(4) 0.037(3) 0.024(3) 0.000 0.011(2) 0.000
F3 0.0501(14) 0.0620(16) 0.0441(13) -0.0202(11) -0.0006(10) 0.0158(12)
B3 0.031(3) 0.032(3) 0.043(3) 0.000 0.009(2) 0.000
F4 0.0365(13) 0.112(3) 0.0703(18) -0.0247(18) 0.0050(12) -0.0048(15)
B4 0.046(3) 0.056(3) 0.039(2) 0.002(2) 0.001(2) 0.022(2)
F5 0.0719(17) 0.0582(15) 0.0418(13) -0.0130(11) 0.0169(12) -0.0232(13)
F6 0.068(2) 0.0293(15) 0.0301(15) 0.000 0.0080(14) 0.000
F7 0.0541(19) 0.0427(17) 0.0356(16) 0.000 0.0130(14) 0.000
F8 0.0375(18) 0.051(2) 0.080(3) 0.000 0.0281(17) 0.000
F9 0.078(2) 0.0679(19) 0.078(2) -0.0227(15) 0.0243(17) -0.0370(16)
F10 0.063(2) 0.074(3) 0.0442(19) 0.000 0.0109(17) 0.000
F11 0.0714(18) 0.0655(19) 0.0632(18) -0.0100(14) -0.0061(14) 0.0219(15)
F12A 0.049(4) 0.055(4) 0.051(3) -0.001(3) -0.004(2) 0.024(3)
F13A 0.148(8) 0.057(4) 0.053(4) 0.009(3) 0.012(4) -0.002(4)
F12B 0.125(14) 0.057(7) 0.043(4) -0.008(4) -0.008(5) 0.060(8)
F13B 0.076(10) 0.25(3) 0.185(17) -0.002(19) 0.066(11) -0.056(14)
F14A 0.060(6) 0.123(11) 0.064(4) -0.019(6) 0.018(4) 0.039(7)
F14B 0.059(7) 0.023(4) 0.136(17) -0.019(5) 0.013(9) 0.014(4)
C19 0.050(5) 0.122(8) 0.094(7) 0.000 0.016(4) 0.000
C20 0.059(4) 0.054(4) 0.050(4) 0.000 0.003(3) 0.000
N7 0.050(3) 0.046(3) 0.056(3) 0.000 -0.006(2) 0.000
C21 0.055(4) 0.049(3) 0.050(3) 0.000 0.009(3) 0.000
C22 0.050(3) 0.033(3) 0.039(3) 0.000 0.004(2) 0.000
N8 0.054(3) 0.043(3) 0.053(3) 0.000 0.014(2) 0.000

loop_
_atom_type_symbol
_atom_type_description
_atom_type_scat_dispersion_real
_atom_type_scat_dispersion_imag
_atom_type_scat_source
C C 0.0181 0.0091 'International Tables Vol C Tables 4.2.6.8 and 6.1.1.4'
H H 0.0000 0.0000 'International Tables Vol C Tables 4.2.6.8 and 6.1.1.4'
N N 0.0311 0.0180 'International Tables Vol C Tables 4.2.6.8 and 6.1.1.4'
Pd Pd 0.1215 3.9337 'International Tables Vol C Tables 4.2.6.8 and 6.1.1.4'
B B 0.0090 0.0039 'International Tables Vol C Tables 4.2.6.8 and 6.1.1.4'
F F 0.0727 0.0534 'International Tables Vol C Tables 4.2.6.8 and 6.1.1.4'

loop_
_geom_angle_atom_site_label_1
_geom_angle_atom_site_label_2
_geom_angle_atom_site_label_3
_geom_angle
_geom_angle_site_symmetry_1
_geom_angle_site_symmetry_3
C2 C1 H1 109.5 . .
C2 C1 H1A 109.5 . .
H1 C1 H1A 109.5 . .
C2 C1 H1B 109.5 . .
H1 C1 H1B 109.5 . .
H1A C1 H1B 109.5 . .
N1 C2 C1 123.4(3) . .
N1 C2 C3 110.3(3) . .
C1 C2 C3 126.3(3) . .
C4 C3 C2 99.8(2) . .
C4 C3 C12 111.1(3) . .
C2 C3 C12 114.1(3) . .
C4 C3 C11 111.4(3) . .
C2 C3 C11 109.8(3) . .
C12 C3 C11 110.4(3) . .
N2 C4 C5 120.4(3) . .
N2 C4 C3 110.2(3) . .
C5 C4 C3 129.4(3) . .
C4 C5 C6 113.6(3) . .
C4 C5 H5 108.9 . .
C6 C5 H5 108.9 . .
C4 C5 H5A 108.9 . .
C6 C5 H5A 108.9 . .
H5 C5 H5A 107.7 . .
C7 C6 C5 120.0(3) . .
C7 C6 H6 107.3 . .
C5 C6 H6 107.3 . .
C7 C6 H6A 107.3 . .
C5 C6 H6A 107.3 . .
H6 C6 H6A 106.9 . .
N3 C7 C6 128.6(3) . .
N3 C7 C8 109.9(3) . .
C6 C7 C8 121.5(3) . .
C9 C8 C7 99.8(2) . .
C9 C8 C14 115.2(3) . .
C7 C8 C14 116.1(3) . .
C9 C8 C13 109.1(3) . .
C7 C8 C13 106.5(2) . .
C14 C8 C13 109.5(3) . .
N4 C9 C10 123.7(3) . .
N4 C9 C8 110.3(3) . .
C10 C9 C8 126.0(3) . .
C9 C10 H10 109.5 . .
C9 C10 H10A 109.5 . .
H10 C10 H10A 109.5 . .
C9 C10 H10B 109.5 . .
H10 C10 H10B 109.5 . .
H10A C10 H10B 109.5 . .
C2 N1 N2 109.0(2) . .
C2 N1 Pd1 133.5(2) . .
N2 N1 Pd1 117.39(18) . .
C3 C11 H11 109.5 . .
C3 C11 H11A 109.5 . .
H11 C11 H11A 109.5 . .
C3 C11 H11B 109.5 . .
H11 C11 H11B 109.5 . .
H11A C11 H11B 109.5 . .
C3 C12 H12 109.5 . .
C3 C12 H12A 109.5 . .
H12 C12 H12A 109.5 . .
C3 C12 H12B 109.5 . .
H12 C12 H12B 109.5 . .
H12A C12 H12B 109.5 . .
C4 N2 N1 110.7(2) . .
C4 N2 Pd2 128.2(2) . .
N1 N2 Pd2 120.97(18) . .
C7 N3 N4 109.3(2) . .
C7 N3 Pd2 133.9(2) . .
N4 N3 Pd2 116.84(17) . .
C8 C13 H13 109.5 . .
C8 C13 H13A 109.5 . .
H13 C13 H13A 109.5 . .
C8 C13 H13B 109.5 . .
H13 C13 H13B 109.5 . .
H13A C13 H13B 109.5 . .
C8 C14 H14 109.5 . .
C8 C14 H14A 109.5 . .
H14 C14 H14A 109.5 . .
C8 C14 H14B 109.5 . .
H14 C14 H14B 109.5 . .
H14A C14 H14B 109.5 . .
C9 N4 N3 110.0(2) . .
C9 N4 Pd3 133.5(2) . .
N3 N4 Pd3 116.20(17) . .
N5 Pd1 N5 91.08(16) 4_565 .
N5 Pd1 N1 179.17(10) 4_565 .
N5 Pd1 N1 89.75(11) . .
N5 Pd1 N1 89.75(11) 4_565 4_565
N5 Pd1 N1 179.17(10) . 4_565
N1 Pd1 N1 89.43(14) . 4_565
N2 Pd2 N2 87.64(14) 4_565 .
N2 Pd2 N3 88.60(10) 4_565 4_565
N2 Pd2 N3 175.90(9) . 4_565
N2 Pd2 N3 175.90(9) 4_565 .
N2 Pd2 N3 88.60(10) . .
N3 Pd2 N3 95.12(13) 4_565 .
N2 Pd2 Pd3 121.06(7) 4_565 .
N2 Pd2 Pd3 121.06(7) . .
N3 Pd2 Pd3 62.47(7) 4_565 .
N3 Pd2 Pd3 62.47(7) . .
N6 Pd3 N6 88.88(15) 4_565 .
N6 Pd3 N4 178.53(11) 4_565 .
N6 Pd3 N4 90.93(11) . .
N6 Pd3 N4 90.93(11) 4_565 4_565
N6 Pd3 N4 178.53(11) . 4_565
N4 Pd3 N4 89.23(14) . 4_565
N6 Pd3 Pd2 115.11(8) 4_565 .
N6 Pd3 Pd2 115.11(8) . .
N4 Pd3 Pd2 63.69(7) . .
N4 Pd3 Pd2 63.69(7) 4_565 .
C16 C15 H15 109.5 . .
C16 C15 H15A 109.5 . .
H15 C15 H15A 109.5 . .
C16 C15 H15B 109.5 . .
H15 C15 H15B 109.5 . .
H15A C15 H15B 109.5 . .
N5 C16 C15 178.4(4) . .
C16 N5 Pd1 177.9(3) . .
C18 C17 H17 109.5 . .
C18 C17 H17A 109.5 . .
H17 C17 H17A 109.5 . .
C18 C17 H17B 109.5 . .
H17 C17 H17B 109.5 . .
H17A C17 H17B 109.5 . .
N6 C18 C17 178.7(4) . .
C18 N6 Pd3 173.3(3) . .
F4 B1 F1 110.5(4) . .
F4 B1 F2 110.9(3) . .
F1 B1 F2 108.3(4) . .
F4 B1 F3 109.6(3) . .
F1 B1 F3 108.0(3) . .
F2 B1 F3 109.5(3) . .
F5 B2 F5 109.5(5) 4_565 .
F5 B2 F7 110.1(3) 4_565 .
F5 B2 F7 110.1(3) . .
F5 B2 F6 108.7(3) 4_565 .
F5 B2 F6 108.7(3) . .
F7 B2 F6 109.6(5) . .
F9 B3 F9 111.7(5) 4_565 .
F9 B3 F10 109.4(3) 4_565 .
F9 B3 F10 109.4(3) . .
F9 B3 F8 109.3(3) 4_565 .
F9 B3 F8 109.3(3) . .
F10 B3 F8 107.8(5) . .
F13B B4 F14B 117.7(17) . .
F13B B4 F11 110.8(10) . .
F14B B4 F11 113.6(12) . .
F12A B4 F11 116.9(5) . .
F12A B4 F14A 112.2(9) . .
F11 B4 F14A 111.2(8) . .
F12A B4 F13A 105.0(6) . .
F11 B4 F13A 105.6(5) . .
F14A B4 F13A 104.8(8) . .
F13B B4 F12B 108.0(12) . .
F14B B4 F12B 107.1(12) . .
F11 B4 F12B 97.4(8) . .
C20 C19 H19 109.5 . .
C20 C19 H19A 109.5 . .
H19 C19 H19A 109.5 . .
C20 C19 H19B 109.5 . .
H19 C19 H19B 109.5 . .
H19A C19 H19B 109.5 . .
C20 C19 H19 109(2) . 4_565
H19 C19 H19 122.7 . 4_565
H19A C19 H19 95.0 . 4_565
H19B C19 H19 16.1 . 4_565
C20 C19 H19A 109.5(12) . 4_565
H19 C19 H19A 95.0 . 4_565
H19A C19 H19A 16.1 . 4_565
H19B C19 H19A 122.7 . 4_565
H19 C19 H19A 109.5 4_565 4_565
C20 C19 H19B 109(3) . 4_565
H19 C19 H19B 16.1 . 4_565
H19A C19 H19B 122.7 . 4_565
H19B C19 H19B 95.0 . 4_565
H19 C19 H19B 109.5 4_565 4_565
H19A C19 H19B 109.5 4_565 4_565
N7 C20 C19 179.8(8) . .
C22 C21 H21 109.5 . .
C22 C21 H21A 109.5 . .
H21 C21 H21A 109.5 . .
C22 C21 H21B 109.5 . .
H21 C21 H21B 109.5 . .
H21A C21 H21B 109.5 . .
C22 C21 H21 109.5(7) . 4_565
H21 C21 H21 16.9 . 4_565
H21A C21 H21 123.3 . 4_565
H21B C21 H21 94.3 . 4_565
C22 C21 H21A 109(2) . 4_565
H21 C21 H21A 123.2 . 4_565
H21A C21 H21A 94.3 . 4_565
H21B C21 H21A 16.9 . 4_565
H21 C21 H21A 109.5 4_565 4_565
C22 C21 H21B 109.5(13) . 4_565
H21 C21 H21B 94.3 . 4_565
H21A C21 H21B 16.9 . 4_565
H21B C21 H21B 123.2 . 4_565
H21 C21 H21B 109.5 4_565 4_565
H21A C21 H21B 109.5 4_565 4_565
N8 C22 C21 177.8(6) . .

loop_
_geom_bond_atom_site_label_1
_geom_bond_atom_site_label_2
_geom_bond_distance
_geom_bond_site_symmetry_2
C1 C2 1.481(4) .
C1 H1 0.9800 .
C1 H1A 0.9800 .
C1 H1B 0.9800 .
C2 N1 1.291(4) .
C2 C3 1.508(4) .
C3 C4 1.497(4) .
C3 C12 1.533(4) .
C3 C11 1.547(4) .
C4 N2 1.280(4) .
C4 C5 1.492(4) .
C5 C6 1.527(4) .
C5 H5 0.9900 .
C5 H5A 0.9900 .
C6 C7 1.488(4) .
C6 H6 0.9900 .
C6 H6A 0.9900 .
C7 N3 1.282(4) .
C7 C8 1.509(4) .
C8 C9 1.496(4) .
C8 C14 1.536(4) .
C8 C13 1.553(4) .
C9 N4 1.278(4) .
C9 C10 1.483(4) .
C10 H10 0.9800 .
C10 H10A 0.9800 .
C10 H10B 0.9800 .
N1 N2 1.425(3) .
N1 Pd1 2.003(2) .
C11 H11 0.9800 .
C11 H11A 0.9800 .
C11 H11B 0.9800 .
C12 H12 0.9800 .
C12 H12A 0.9800 .
C12 H12B 0.9800 .
N2 Pd2 1.975(2) .
N3 N4 1.439(3) .
N3 Pd2 2.025(2) .
C13 H13 0.9800 .
C13 H13A 0.9800 .
C13 H13B 0.9800 .
C14 H14 0.9800 .
C14 H14A 0.9800 .
C14 H14B 0.9800 .
N4 Pd3 1.995(2) .
Pd1 N5 1.991(3) 4_565
Pd1 N5 1.991(3) .
Pd2 Pd3 3.2518(4) .
Pd3 N6 1.985(3) 4_565
Pd3 N6 1.985(3) .
C15 C16 1.461(5) .
C15 H15 0.9800 .
C15 H15A 0.9800 .
C15 H15B 0.9800 .
C16 N5 1.132(4) .
C17 C18 1.463(4) .
C17 H17 0.9800 .
C17 H17A 0.9800 .
C17 H17B 0.9800 .
C18 N6 1.128(4) .
B1 F4 1.359(5) .
B1 F1 1.366(5) .
B1 F2 1.382(5) .
B1 F3 1.387(5) .
B2 F5 1.389(4) 4_565
B2 F5 1.389(4) .
B2 F7 1.392(7) .
B2 F6 1.402(6) .
B3 F9 1.365(4) 4_565
B3 F9 1.365(4) .
B3 F10 1.385(7) .
B3 F8 1.397(7) .
B4 F13B 1.237(15) .
B4 F14B 1.30(2) .
B4 F12A 1.338(7) .
B4 F11 1.386(6) .
B4 F14A 1.389(15) .
B4 F13A 1.454(10) .
B4 F12B 1.463(13) .
C19 C20 1.472(11) .
C19 H19 0.9800 .
C19 H19A 0.9800 .
C19 H19B 0.9800 .
C19 H19 0.98(11) 4_565
C19 H19A 0.98(5) 4_565
C19 H19B 0.98(16) 4_565
C20 N7 1.137(9) .
C21 C22 1.442(9) .
C21 H21 0.9800 .
C21 H21A 0.9800 .
C21 H21B 0.9800 .
C21 H21 0.98(3) 4_565
C21 H21A 0.98(10) 4_565
C21 H21B 0.98(7) 4_565
C22 N8 1.149(8) .

loop_
_geom_torsion_atom_site_label_1
_geom_torsion_atom_site_label_2
_geom_torsion_atom_site_label_3
_geom_torsion_atom_site_label_4
_geom_torsion
N1 C2 C3 C4 -2.2(3)
C1 C2 C3 C4 179.0(3)
N1 C2 C3 C12 -120.6(3)
C1 C2 C3 C12 60.6(4)
N1 C2 C3 C11 114.9(3)
C1 C2 C3 C11 -63.9(4)
C2 C3 C4 N2 1.2(3)
C12 C3 C4 N2 121.9(3)
C11 C3 C4 N2 -114.6(3)
C2 C3 C4 C5 -177.6(3)
C12 C3 C4 C5 -56.9(4)
C11 C3 C4 C5 66.6(4)
N2 C4 C5 C6 -76.5(4)
C3 C4 C5 C6 102.2(4)
C4 C5 C6 C7 63.2(4)
C5 C6 C7 N3 -6.0(5)
C5 C6 C7 C8 174.6(3)
N3 C7 C8 C9 -8.7(3)
C6 C7 C8 C9 170.8(3)
N3 C7 C8 C14 -133.2(3)
C6 C7 C8 C14 46.3(4)
N3 C7 C8 C13 104.6(3)
C6 C7 C8 C13 -75.8(4)
C7 C8 C9 N4 6.7(3)
C14 C8 C9 N4 131.8(3)
C13 C8 C9 N4 -104.6(3)
C7 C8 C9 C10 -173.0(3)
C14 C8 C9 C10 -47.9(4)
C13 C8 C9 C10 75.7(4)
C1 C2 N1 N2 -178.9(3)
C3 C2 N1 N2 2.3(3)
C1 C2 N1 Pd1 5.6(5)
C3 C2 N1 Pd1 -173.3(2)
C5 C4 N2 N1 178.9(2)
C3 C4 N2 N1 0.0(3)
C5 C4 N2 Pd2 -4.8(4)
C3 C4 N2 Pd2 176.24(19)
C2 N1 N2 C4 -1.5(3)
Pd1 N1 N2 C4 174.90(19)
C2 N1 N2 Pd2 -178.06(19)
Pd1 N1 N2 Pd2 -1.7(3)
C6 C7 N3 N4 -171.8(3)
C8 C7 N3 N4 7.7(3)
C6 C7 N3 Pd2 9.9(5)
C8 C7 N3 Pd2 -170.6(2)
C10 C9 N4 N3 176.9(3)
C8 C9 N4 N3 -2.8(3)
C10 C9 N4 Pd3 4.4(5)
C8 C9 N4 Pd3 -175.3(2)
C7 N3 N4 C9 -3.2(3)
Pd2 N3 N4 C9 175.4(2)
C7 N3 N4 Pd3 170.69(19)
Pd2 N3 N4 Pd3 -10.7(2)
